data_4333625
loop_
_publ_author_name
'Stanislav S. Stoyko'
'Krishna K. Ramachandran'
'C. Scott Mullen'
'Arthur Mar'

_publ_contact_author_address
; Department of Chemistry
  University of Alberta
  Edmonton, AB
  Canada  T6G 2G2
;
_publ_contact_author_email arthur.mar@ualberta.ca
_publ_contact_author_fax '(780) 492-8231'
_publ_contact_author_name 'Dr. Arthur Mar'
_publ_contact_author_phone '(780) 492-5592'
_publ_section_title
;
 Rare-Earth Manganese Copper Pnictides RE2Mn3Cu9Pn7 (Pn = P, As):
 Quaternary Ordered Variants of the Zr2Fe12P7-Type Structure
;
_journal_name_full 'Inorganic Chemistry'
_journal_page_first 1040
_journal_page_last 1046
_journal_paper_doi 10.1021/ic3023375
_journal_volume 52
_journal_year 2013
_chemical_formula_structural 'La2 Mn3 Cu9 P7'
_chemical_formula_sum 'Cu9 La2 Mn3 P7'
_chemical_formula_weight 1231.29
_chemical_name_common
;
 lanthanum manganese copper phosphide (2/3/9/7)
;
_chemical_name_systematic
;
 lanthanum manganese copper phosphide (2/3/9/7)
;
_space_group_IT_number 174
_symmetry_cell_setting hexagonal
_symmetry_space_group_name_Hall 'P -6'
_symmetry_space_group_name_H-M 'P -6'
_atom_sites_solution_primary direct
_atom_sites_solution_secondary difmap
_audit_creation_method SHELXL-97
_cell_angle_alpha 90.00
_cell_angle_beta 90.00
_cell_angle_gamma 120.00
_cell_formula_units_Z 1
_cell_length_a 9.6444(3)
_cell_length_b 9.6444(3)
_cell_length_c 3.90270(10)
_cell_measurement_reflns_used 4556
_cell_measurement_temperature 173(2)
_cell_measurement_theta_max 31.17
_cell_measurement_theta_min 2.44
_cell_volume 314.374(16)
_computing_cell_refinement 'Bruker SAINT 7.68A (Bruker, 2009)'
_computing_data_collection 'Bruker SMART 5.054 (Bruker, 1999)'
_computing_data_reduction 'Bruker SAINT 7.68A'
_computing_molecular_graphics 'ATOMS 5.1 (Dowty, 1999)'
_computing_publication_material 'Bruker SHELXTL 6.12'
_computing_structure_refinement 'Bruker SHELXTL 6.12'
_computing_structure_solution 'Bruker SHELXTL 6.12'
_diffrn_ambient_temperature 173(2)
_diffrn_measured_fraction_theta_full 0.987
_diffrn_measured_fraction_theta_max 0.987
_diffrn_measurement_device_type 'Bruker D8/SMART APEX II CCD'
_diffrn_measurement_method '\w scans'
_diffrn_radiation_monochromator graphite
_diffrn_radiation_source 'fine-focus sealed tube'
_diffrn_radiation_type MoK\a
_diffrn_radiation_wavelength 0.71073
_diffrn_reflns_av_R_equivalents 0.0204
_diffrn_reflns_av_sigmaI/netI 0.0141
_diffrn_reflns_limit_h_max 14
_diffrn_reflns_limit_h_min -14
_diffrn_reflns_limit_k_max 14
_diffrn_reflns_limit_k_min -14
_diffrn_reflns_limit_l_max 5
_diffrn_reflns_limit_l_min -5
_diffrn_reflns_number 4365
_diffrn_reflns_theta_full 33.17
_diffrn_reflns_theta_max 33.17
_diffrn_reflns_theta_min 2.44
_exptl_absorpt_coefficient_mu 25.241
_exptl_absorpt_correction_T_max 0.6326
_exptl_absorpt_correction_T_min 0.1327
_exptl_absorpt_correction_type numerical
_exptl_absorpt_process_details 'Bruker SHELXTL 6.12 (Sheldrick, 2001)'
_exptl_crystal_colour grey
_exptl_crystal_density_diffrn 6.504
_exptl_crystal_description needle
_exptl_crystal_F_000 555
_exptl_crystal_size_max 0.36
_exptl_crystal_size_mid 0.04
_exptl_crystal_size_min 0.02
_refine_diff_density_max 1.757
_refine_diff_density_min -2.790
_refine_diff_density_rms 0.766
_refine_ls_abs_structure_details 'Flack H D (1983), Acta Cryst. A39, 876-881'
_refine_ls_abs_structure_Flack 0.44(3)
_refine_ls_extinction_coef 0.0084(8)
_refine_ls_extinction_expression Fc^*^=kFc[1+0.001xFc^2^\l^3^/sin(2\q)]^-1/4^
_refine_ls_extinction_method SHELXL
_refine_ls_goodness_of_fit_ref 1.212
_refine_ls_matrix_type full
_refine_ls_number_parameters 45
_refine_ls_number_reflns 882
_refine_ls_number_restraints 0
_refine_ls_restrained_S_all 1.212
_refine_ls_R_factor_all 0.0237
_refine_ls_R_factor_gt 0.0232
_refine_ls_shift/su_max 0.001
_refine_ls_shift/su_mean 0.000
_refine_ls_structure_factor_coef Fsqd
_refine_ls_weighting_details 'calc w=1/[\s^2^(Fo^2^)+(0.0313P)^2^+1.0041P] where P=(Fo^2^+2Fc^2^)/3'
_refine_ls_weighting_scheme calc
_refine_ls_wR_factor_gt 0.0567
_refine_ls_wR_factor_ref 0.0570
_reflns_number_gt 868
_reflns_number_total 882
_reflns_threshold_expression I>2\s(I)
_cod_data_source_file ic3023375_si_002_02.cif
_cod_data_source_block la2mn3cu9p7
_cod_database_code 4333625

loop_
_symmetry_equiv_pos_as_xyz
'x, y, z'
'-y, x-y, z'
'-x+y, -x, z'
'x, y, -z'
'-y, x-y, -z'
'-x+y, -x, -z'

loop_
_atom_site_label
_atom_site_type_symbol
_atom_site_fract_x
_atom_site_fract_y
_atom_site_fract_z
_atom_site_U_iso_or_equiv
_atom_site_adp_type
_atom_site_occupancy
_atom_site_symmetry_multiplicity
_atom_site_calc_flag
_atom_site_refinement_flags
La1 La 0.3333 0.6667 0.0000 0.00558(14) Uani 1 6 d S
La2 La 0.6667 0.3333 0.5000 0.00644(13) Uani 1 6 d S
Cu1 Cu 0.42256(11) 0.05102(11) 0.0000 0.00923(18) Uani 1 2 d S
Cu2 Cu 0.16000(9) 0.27984(10) 0.0000 0.00830(16) Uani 1 2 d S
Cu3 Cu 0.37998(12) 0.42394(11) 0.5000 0.00854(18) Uani 1 2 d S
Mn4 Mn 0.21964(18) 0.09604(15) 0.5000 0.0179(3) Uani 1 2 d S
P1 P 0.4155(2) 0.2994(2) 0.0000 0.0068(3) Uani 1 2 d S
P2 P 0.1164(3) 0.4107(2) 0.5000 0.0062(3) Uani 1 2 d S
P3 P 0.0000 0.0000 0.0000 0.0070(5) Uani 1 6 d S

loop_
_atom_site_aniso_label
_atom_site_aniso_U_11
_atom_site_aniso_U_22
_atom_site_aniso_U_33
_atom_site_aniso_U_23
_atom_site_aniso_U_13
_atom_site_aniso_U_12
La1 0.00611(19) 0.00611(19) 0.0045(3) 0.000 0.000 0.00305(9)
La2 0.00673(18) 0.00673(18) 0.0058(3) 0.000 0.000 0.00337(9)
Cu1 0.0081(4) 0.0087(4) 0.0106(4) 0.000 0.000 0.0040(4)
Cu2 0.0075(4) 0.0073(3) 0.0105(3) 0.000 0.000 0.0039(3)
Cu3 0.0110(4) 0.0099(4) 0.0074(4) 0.000 0.000 0.0073(3)
Mn4 0.0291(7) 0.0117(5) 0.0129(5) 0.000 0.000 0.0102(5)
P1 0.0077(7) 0.0052(7) 0.0086(7) 0.000 0.000 0.0040(6)
P2 0.0067(7) 0.0036(6) 0.0052(6) 0.000 0.000 0.0003(6)
P3 0.0055(6) 0.0055(6) 0.0101(12) 0.000 0.000 0.0027(3)

loop_
_atom_type_symbol
_atom_type_description
_atom_type_scat_dispersion_real
_atom_type_scat_dispersion_imag
_atom_type_scat_source
P P 0.1023 0.0942 'International Tables Vol C Tables 4.2.6.8 and 6.1.1.4'
Mn Mn 0.3368 0.7283 'International Tables Vol C Tables 4.2.6.8 and 6.1.1.4'
Cu Cu 0.3201 1.2651 'International Tables Vol C Tables 4.2.6.8 and 6.1.1.4'
La La -0.2871 2.4523 'International Tables Vol C Tables 4.2.6.8 and 6.1.1.4'

loop_
_geom_angle_atom_site_label_1
_geom_angle_atom_site_label_2
_geom_angle_atom_site_label_3
_geom_angle
_geom_angle_site_symmetry_1
_geom_angle_site_symmetry_3
P2 La1 P2 80.53(5) 3_565 3_564
P2 La1 P2 135.144(17) 3_565 1_554
P2 La1 P2 82.72(4) 3_564 1_554
P2 La1 P2 82.72(4) 3_565 2_665
P2 La1 P2 135.144(17) 3_564 2_665
P2 La1 P2 135.144(17) 1_554 2_665
P2 La1 P2 135.144(17) 3_565 2_664
P2 La1 P2 82.72(4) 3_564 2_664
P2 La1 P2 82.72(4) 1_554 2_664
P2 La1 P2 80.53(5) 2_665 2_664
P2 La1 P2 82.72(4) 3_565 .
P2 La1 P2 135.145(17) 3_564 .
P2 La1 P2 80.53(5) 1_554 .
P2 La1 P2 82.72(4) 2_665 .
P2 La1 P2 135.144(17) 2_664 .
P2 La1 Cu2 46.38(3) 3_565 3_565
P2 La1 Cu2 46.38(3) 3_564 3_565
P2 La1 Cu2 93.59(4) 1_554 3_565
P2 La1 Cu2 128.85(4) 2_665 3_565
P2 La1 Cu2 128.85(4) 2_664 3_565
P2 La1 Cu2 93.59(4) . 3_565
P2 La1 Cu2 128.85(4) 3_565 .
P2 La1 Cu2 128.85(4) 3_564 .
P2 La1 Cu2 46.38(3) 1_554 .
P2 La1 Cu2 93.59(4) 2_665 .
P2 La1 Cu2 93.59(4) 2_664 .
P2 La1 Cu2 46.38(3) . .
Cu2 La1 Cu2 120.0 3_565 .
P2 La1 Cu2 93.59(4) 3_565 2_665
P2 La1 Cu2 93.59(4) 3_564 2_665
P2 La1 Cu2 128.85(4) 1_554 2_665
P2 La1 Cu2 46.38(3) 2_665 2_665
P2 La1 Cu2 46.38(3) 2_664 2_665
P2 La1 Cu2 128.85(4) . 2_665
Cu2 La1 Cu2 120.0 3_565 2_665
Cu2 La1 Cu2 120.0 . 2_665
P2 La1 Cu3 95.06(4) 3_565 3_564
P2 La1 Cu3 46.47(4) 3_564 3_564
P2 La1 Cu3 45.73(4) 1_554 3_564
P2 La1 Cu3 176.65(3) 2_665 3_564
P2 La1 Cu3 102.79(2) 2_664 3_564
P2 La1 Cu3 94.52(4) . 3_564
Cu2 La1 Cu3 49.225(16) 3_565 3_564
Cu2 La1 Cu3 85.84(2) . 3_564
Cu2 La1 Cu3 136.518(14) 2_665 3_564
P2 La1 Cu3 45.73(4) 3_565 2_665
P2 La1 Cu3 94.52(3) 3_564 2_665
P2 La1 Cu3 176.65(3) 1_554 2_665
P2 La1 Cu3 46.47(4) 2_665 2_665
P2 La1 Cu3 95.06(4) 2_664 2_665
P2 La1 Cu3 102.79(2) . 2_665
Cu2 La1 Cu3 85.84(2) 3_565 2_665
Cu2 La1 Cu3 136.518(14) . 2_665
Cu2 La1 Cu3 49.225(16) 2_665 2_665
Cu3 La1 Cu3 132.889(6) 3_564 2_665
P2 La1 Cu3 46.47(4) 3_565 3_565
P2 La1 Cu3 95.06(4) 3_564 3_565
P2 La1 Cu3 94.52(3) 1_554 3_565
P2 La1 Cu3 102.79(2) 2_665 3_565
P2 La1 Cu3 176.65(3) 2_664 3_565
P2 La1 Cu3 45.73(4) . 3_565
Cu2 La1 Cu3 49.225(16) 3_565 3_565
Cu2 La1 Cu3 85.84(2) . 3_565
Cu2 La1 Cu3 136.518(14) 2_665 3_565
Cu3 La1 Cu3 73.878(18) 3_564 3_565
Cu3 La1 Cu3 87.608(13) 2_665 3_565
P1 La2 P1 81.20(5) 2_655 2_656
P1 La2 P1 135.379(17) 2_655 3_666
P1 La2 P1 82.22(4) 2_656 3_666
P1 La2 P1 82.22(4) 2_655 3_665
P1 La2 P1 135.379(17) 2_656 3_665
P1 La2 P1 81.20(5) 3_666 3_665
P1 La2 P1 135.379(17) 2_655 1_556
P1 La2 P1 82.22(4) 2_656 1_556
P1 La2 P1 82.22(4) 3_666 1_556
P1 La2 P1 135.379(17) 3_665 1_556
P1 La2 P1 82.22(4) 2_655 .
P1 La2 P1 135.379(17) 2_656 .
P1 La2 P1 135.378(17) 3_666 .
P1 La2 P1 82.22(4) 3_665 .
P1 La2 P1 81.20(5) 1_556 .
P1 La2 Cu1 176.73(3) 2_655 3_666
P1 La2 Cu1 102.07(3) 2_656 3_666
P1 La2 Cu1 45.86(4) 3_666 3_666
P1 La2 Cu1 95.33(4) 3_665 3_666
P1 La2 Cu1 45.84(4) 1_556 3_666
P1 La2 Cu1 95.32(3) . 3_666
P1 La2 Cu1 102.07(3) 2_655 3_665
P1 La2 Cu1 176.73(3) 2_656 3_665
P1 La2 Cu1 95.33(4) 3_666 3_665
P1 La2 Cu1 45.86(4) 3_665 3_665
P1 La2 Cu1 95.32(3) 1_556 3_665
P1 La2 Cu1 45.84(4) . 3_665
Cu1 La2 Cu1 74.67(2) 3_666 3_665
P1 La2 Cu1 45.84(4) 2_655 .
P1 La2 Cu1 95.32(3) 2_656 .
P1 La2 Cu1 176.73(3) 3_666 .
P1 La2 Cu1 102.07(3) 3_665 .
P1 La2 Cu1 95.33(4) 1_556 .
P1 La2 Cu1 45.86(4) . .
Cu1 La2 Cu1 133.149(7) 3_666 .
Cu1 La2 Cu1 87.039(14) 3_665 .
P1 La2 Cu1 95.32(3) 2_655 1_556
P1 La2 Cu1 45.84(4) 2_656 1_556
P1 La2 Cu1 102.07(3) 3_666 1_556
P1 La2 Cu1 176.73(3) 3_665 1_556
P1 La2 Cu1 45.86(4) 1_556 1_556
P1 La2 Cu1 95.33(4) . 1_556
Cu1 La2 Cu1 87.039(14) 3_666 1_556
Cu1 La2 Cu1 133.149(7) 3_665 1_556
Cu1 La2 Cu1 74.67(2) . 1_556
P1 La2 Cu1 95.33(4) 2_655 2_656
P1 La2 Cu1 45.86(4) 2_656 2_656
P1 La2 Cu1 45.84(4) 3_666 2_656
P1 La2 Cu1 95.32(3) 3_665 2_656
P1 La2 Cu1 102.07(3) 1_556 2_656
P1 La2 Cu1 176.73(3) . 2_656
Cu1 La2 Cu1 87.039(14) 3_666 2_656
Cu1 La2 Cu1 133.148(7) 3_665 2_656
Cu1 La2 Cu1 133.147(7) . 2_656
Cu1 La2 Cu1 87.038(14) 1_556 2_656
P1 La2 Cu1 45.86(4) 2_655 2_655
P1 La2 Cu1 95.33(4) 2_656 2_655
P1 La2 Cu1 95.32(3) 3_666 2_655
P1 La2 Cu1 45.84(4) 3_665 2_655
P1 La2 Cu1 176.73(3) 1_556 2_655
P1 La2 Cu1 102.07(3) . 2_655
Cu1 La2 Cu1 133.148(7) 3_666 2_655
Cu1 La2 Cu1 87.039(14) 3_665 2_655
Cu1 La2 Cu1 87.039(14) . 2_655
Cu1 La2 Cu1 133.147(7) 1_556 2_655
Cu1 La2 Cu1 74.66(2) 2_656 2_655
P1 Cu1 P1 108.47(9) 2_655 .
P1 Cu1 P2 107.45(6) 2_655 3_554
P1 Cu1 P2 113.43(5) . 3_554
P1 Cu1 P2 107.45(6) 2_655 3
P1 Cu1 P2 113.43(5) . 3
P2 Cu1 P2 106.29(9) 3_554 3
P1 Cu1 Cu2 150.10(6) 2_655 3
P1 Cu1 Cu2 101.43(6) . 3
P2 Cu1 Cu2 58.74(5) 3_554 3
P2 Cu1 Cu2 58.74(5) 3 3
P1 Cu1 Cu3 53.27(3) 2_655 2_655
P1 Cu1 Cu3 126.11(3) . 2_655
P2 Cu1 Cu3 120.39(6) 3_554 2_655
P2 Cu1 Cu3 54.19(5) 3 2_655
Cu2 Cu1 Cu3 107.96(3) 3 2_655
P1 Cu1 Cu3 53.27(3) 2_655 2_654
P1 Cu1 Cu3 126.11(3) . 2_654
P2 Cu1 Cu3 54.19(5) 3_554 2_654
P2 Cu1 Cu3 120.39(6) 3 2_654
Cu2 Cu1 Cu3 107.96(3) 3 2_654
Cu3 Cu1 Cu3 85.95(3) 2_655 2_654
P1 Cu1 Mn4 133.70(3) 2_655 .
P1 Cu1 Mn4 60.43(4) . .
P2 Cu1 Mn4 118.25(6) 3_554 .
P2 Cu1 Mn4 54.06(5) 3 .
Cu2 Cu1 Mn4 62.96(3) 3 .
Cu3 Cu1 Mn4 94.80(2) 2_655 .
Cu3 Cu1 Mn4 170.68(4) 2_654 .
P1 Cu1 Mn4 133.70(3) 2_655 1_554
P1 Cu1 Mn4 60.43(4) . 1_554
P2 Cu1 Mn4 54.06(5) 3_554 1_554
P2 Cu1 Mn4 118.25(6) 3 1_554
Cu2 Cu1 Mn4 62.96(3) 3 1_554
Cu3 Cu1 Mn4 170.67(4) 2_655 1_554
Cu3 Cu1 Mn4 94.80(2) 2_654 1_554
Mn4 Cu1 Mn4 82.98(4) . 1_554
P1 Cu1 La2 62.31(4) 2_655 .
P1 Cu1 La2 62.30(4) . .
P2 Cu1 La2 163.69(5) 3_554 .
P2 Cu1 La2 89.38(4) 3 .
Cu2 Cu1 La2 136.42(2) 3 .
Cu3 Cu1 La2 65.212(18) 2_655 .
Cu3 Cu1 La2 114.05(3) 2_654 .
Mn4 Cu1 La2 74.48(3) . .
Mn4 Cu1 La2 122.41(4) 1_554 .
P1 Cu1 La2 62.31(4) 2_655 1_554
P1 Cu1 La2 62.30(4) . 1_554
P2 Cu1 La2 89.38(4) 3_554 1_554
P2 Cu1 La2 163.69(5) 3 1_554
Cu2 Cu1 La2 136.42(2) 3 1_554
Cu3 Cu1 La2 114.05(3) 2_655 1_554
Cu3 Cu1 La2 65.213(18) 2_654 1_554
Mn4 Cu1 La2 122.41(4) . 1_554
Mn4 Cu1 La2 74.48(3) 1_554 1_554
La2 Cu1 La2 74.67(2) . 1_554
P1 Cu1 La1 85.74(5) 2_655 1_545
P1 Cu1 La1 165.79(6) . 1_545
P2 Cu1 La1 60.28(5) 3_554 1_545
P2 Cu1 La1 60.28(5) 3 1_545
Cu2 Cu1 La1 64.37(3) 3 1_545
Cu3 Cu1 La1 62.300(19) 2_655 1_545
Cu3 Cu1 La1 62.300(19) 2_654 1_545
Mn4 Cu1 La1 109.88(3) . 1_545
Mn4 Cu1 La1 109.88(3) 1_554 1_545
La2 Cu1 La1 127.51(2) . 1_545
La2 Cu1 La1 127.51(2) 1_554 1_545
P3 Cu2 P1 98.68(5) . .
P3 Cu2 P2 113.93(5) . .
P1 Cu2 P2 113.21(6) . .
P3 Cu2 P2 113.93(5) . 1_554
P1 Cu2 P2 113.21(6) . 1_554
P2 Cu2 P2 104.28(8) . 1_554
P3 Cu2 Cu1 102.44(4) . 2
P1 Cu2 Cu1 158.87(6) . 2
P2 Cu2 Cu1 57.51(5) . 2
P2 Cu2 Cu1 57.51(5) 1_554 2
P3 Cu2 Cu3 119.20(3) . .
P1 Cu2 Cu3 56.10(3) . .
P2 Cu2 Cu3 57.12(5) . .
P2 Cu2 Cu3 126.74(6) 1_554 .
Cu1 Cu2 Cu3 111.91(3) 2 .
P3 Cu2 Cu3 119.20(3) . 1_554
P1 Cu2 Cu3 56.10(3) . 1_554
P2 Cu2 Cu3 126.74(6) . 1_554
P2 Cu2 Cu3 57.12(5) 1_554 1_554
Cu1 Cu2 Cu3 111.91(3) 2 1_554
Cu3 Cu2 Cu3 92.54(4) . 1_554
P3 Cu2 Mn4 60.72(3) . .
P1 Cu2 Mn4 62.00(5) . .
P2 Cu2 Mn4 85.22(4) . .
P2 Cu2 Mn4 170.49(5) 1_554 .
Cu1 Cu2 Mn4 129.94(3) 2 .
Cu3 Cu2 Mn4 58.67(3) . .
Cu3 Cu2 Mn4 117.32(4) 1_554 .
P3 Cu2 Mn4 60.72(3) . 1_554
P1 Cu2 Mn4 62.01(5) . 1_554
P2 Cu2 Mn4 170.49(5) . 1_554
P2 Cu2 Mn4 85.22(4) 1_554 1_554
Cu1 Cu2 Mn4 129.94(3) 2 1_554
Cu3 Cu2 Mn4 117.32(4) . 1_554
Cu3 Cu2 Mn4 58.67(3) 1_554 1_554
Mn4 Cu2 Mn4 85.27(4) . 1_554
P3 Cu2 Mn4 60.26(3) . 2_554
P1 Cu2 Mn4 128.29(4) . 2_554
P2 Cu2 Mn4 118.50(6) . 2_554
P2 Cu2 Mn4 54.38(5) 1_554 2_554
Cu1 Cu2 Mn4 64.45(4) 2 2_554
Cu3 Cu2 Mn4 175.39(4) . 2_554
Cu3 Cu2 Mn4 91.54(2) 1_554 2_554
Mn4 Cu2 Mn4 120.98(4) . 2_554
Mn4 Cu2 Mn4 66.78(5) 1_554 2_554
P3 Cu2 Mn4 60.26(3) . 2
P1 Cu2 Mn4 128.29(4) . 2
P2 Cu2 Mn4 54.38(5) . 2
P2 Cu2 Mn4 118.50(6) 1_554 2
Cu1 Cu2 Mn4 64.45(4) 2 2
Cu3 Cu2 Mn4 91.54(2) . 2
Cu3 Cu2 Mn4 175.39(4) 1_554 2
Mn4 Cu2 Mn4 66.78(5) . 2
Mn4 Cu2 Mn4 120.98(4) 1_554 2
Mn4 Cu2 Mn4 84.30(4) 2_554 2
P3 Cu2 La1 171.83(3) . .
P1 Cu2 La1 89.48(5) . .
P2 Cu2 La1 62.17(5) . .
P2 Cu2 La1 62.17(5) 1_554 .
Cu1 Cu2 La1 69.39(3) 2 .
Cu3 Cu2 La1 65.59(2) . .
Cu3 Cu2 La1 65.59(2) 1_554 .
Mn4 Cu2 La1 124.21(3) . .
Mn4 Cu2 La1 124.21(3) 1_554 .
Mn4 Cu2 La1 114.37(3) 2_554 .
Mn4 Cu2 La1 114.37(3) 2 .
P1 Cu3 P1 108.53(8) . 1_556
P1 Cu3 P2 108.10(6) . 2_665
P1 Cu3 P2 108.10(6) 1_556 2_665
P1 Cu3 P2 111.87(5) . .
P1 Cu3 P2 111.88(5) 1_556 .
P2 Cu3 P2 108.22(9) 2_665 .
P1 Cu3 Cu2 126.94(6) . 1_556
P1 Cu3 Cu2 55.10(5) 1_556 1_556
P2 Cu3 Cu2 124.88(3) 2_665 1_556
P2 Cu3 Cu2 56.79(3) . 1_556
P1 Cu3 Cu2 55.10(5) . .
P1 Cu3 Cu2 126.94(6) 1_556 .
P2 Cu3 Cu2 124.88(3) 2_665 .
P2 Cu3 Cu2 56.79(3) . .
Cu2 Cu3 Cu2 92.54(4) 1_556 .
P1 Cu3 Mn4 64.05(5) . .
P1 Cu3 Mn4 64.05(5) 1_556 .
P2 Cu3 Mn4 163.60(7) 2_665 .
P2 Cu3 Mn4 88.17(6) . .
Cu2 Cu3 Mn4 63.96(3) 1_556 .
Cu2 Cu3 Mn4 63.96(3) . .
P1 Cu3 Cu1 121.34(6) . 3_666
P1 Cu3 Cu1 54.09(5) 1_556 3_666
P2 Cu3 Cu1 54.02(3) 2_665 3_666
P2 Cu3 Cu1 126.72(3) . 3_666
Cu2 Cu3 Cu1 90.728(18) 1_556 3_666
Cu2 Cu3 Cu1 176.28(3) . 3_666
Mn4 Cu3 Cu1 116.13(3) . 3_666
P1 Cu3 Cu1 54.09(5) . 3_665
P1 Cu3 Cu1 121.34(6) 1_556 3_665
P2 Cu3 Cu1 54.02(3) 2_665 3_665
P2 Cu3 Cu1 126.72(3) . 3_665
Cu2 Cu3 Cu1 176.28(3) 1_556 3_665
Cu2 Cu3 Cu1 90.729(18) . 3_665
Mn4 Cu3 Cu1 116.13(3) . 3_665
Cu1 Cu3 Cu1 85.95(3) 3_666 3_665
P1 Cu3 La1 162.50(5) . 1_556
P1 Cu3 La1 88.74(4) 1_556 1_556
P2 Cu3 La1 62.20(4) 2_665 1_556
P2 Cu3 La1 61.92(4) . 1_556
Cu2 Cu3 La1 65.19(2) 1_556 1_556
Cu2 Cu3 La1 116.67(3) . 1_556
Mn4 Cu3 La1 129.10(3) . 1_556
Cu1 Cu3 La1 66.387(19) 3_666 1_556
Cu1 Cu3 La1 114.76(3) 3_665 1_556
P1 Cu3 La1 88.74(4) . .
P1 Cu3 La1 162.50(5) 1_556 .
P2 Cu3 La1 62.20(4) 2_665 .
P2 Cu3 La1 61.92(4) . .
Cu2 Cu3 La1 116.67(3) 1_556 .
Cu2 Cu3 La1 65.19(2) . .
Mn4 Cu3 La1 129.10(3) . .
Cu1 Cu3 La1 114.76(3) 3_666 .
Cu1 Cu3 La1 66.388(19) 3_665 .
La1 Cu3 La1 73.878(17) 1_556 .
P1 Cu3 La2 61.23(5) . .
P1 Cu3 La2 61.23(5) 1_556 .
P2 Cu3 La2 87.63(6) 2_665 .
P2 Cu3 La2 164.15(6) . .
Cu2 Cu3 La2 114.31(3) 1_556 .
Cu2 Cu3 La2 114.31(3) . .
Mn4 Cu3 La2 75.97(4) . .
Cu1 Cu3 La2 62.61(2) 3_666 .
Cu1 Cu3 La2 62.61(2) 3_665 .
La1 Cu3 La2 128.99(2) 1_556 .
La1 Cu3 La2 129.00(2) . .
P2 Mn4 P3 102.68(5) 3 .
P2 Mn4 P3 102.68(4) 3 1_556
P3 Mn4 P3 93.39(5) . 1_556
P2 Mn4 Cu3 136.21(8) 3 .
P3 Mn4 Cu3 106.93(3) . .
P3 Mn4 Cu3 106.93(3) 1_556 .
P2 Mn4 P1 102.09(7) 3 .
P3 Mn4 P1 82.64(3) . .
P3 Mn4 P1 155.18(6) 1_556 .
Cu3 Mn4 P1 52.03(4) . .
P2 Mn4 P1 102.09(7) 3 1_556
P3 Mn4 P1 155.18(6) . 1_556
P3 Mn4 P1 82.64(3) 1_556 1_556
Cu3 Mn4 P1 52.03(4) . 1_556
P1 Mn4 P1 90.74(8) . 1_556
P2 Mn4 Cu2 137.36(2) 3 1_556
P3 Mn4 Cu2 109.83(5) . 1_556
P3 Mn4 Cu2 49.715(19) 1_556 1_556
Cu3 Mn4 Cu2 57.37(3) . 1_556
P1 Mn4 Cu2 108.66(5) . 1_556
P1 Mn4 Cu2 49.90(4) 1_556 1_556
P2 Mn4 Cu2 137.36(2) 3 .
P3 Mn4 Cu2 49.715(19) . .
P3 Mn4 Cu2 109.83(5) 1_556 .
Cu3 Mn4 Cu2 57.37(3) . .
P1 Mn4 Cu2 49.90(4) . .
P1 Mn4 Cu2 108.66(5) 1_556 .
Cu2 Mn4 Cu2 85.27(4) 1_556 .
P2 Mn4 Cu2 53.84(4) 3 3
P3 Mn4 Cu2 49.417(19) . 3
P3 Mn4 Cu2 109.03(5) 1_556 3
Cu3 Mn4 Cu2 137.44(2) . 3
P1 Mn4 Cu2 86.96(3) . 3
P1 Mn4 Cu2 154.45(6) 1_556 3
Cu2 Mn4 Cu2 153.37(6) 1_556 3
Cu2 Mn4 Cu2 89.13(2) . 3
P2 Mn4 Cu2 53.84(4) 3 3_556
P3 Mn4 Cu2 109.03(5) . 3_556
P3 Mn4 Cu2 49.417(19) 1_556 3_556
Cu3 Mn4 Cu2 137.44(2) . 3_556
P1 Mn4 Cu2 154.45(6) . 3_556
P1 Mn4 Cu2 86.96(3) 1_556 3_556
Cu2 Mn4 Cu2 89.13(2) 1_556 3_556
Cu2 Mn4 Cu2 153.37(6) . 3_556
Cu2 Mn4 Cu2 84.30(4) 3 3_556
P2 Mn4 Cu1 52.52(4) 3 .
P3 Mn4 Cu1 86.292(17) . .
P3 Mn4 Cu1 154.09(5) 1_556 .
Cu3 Mn4 Cu1 97.88(4) . .
P1 Mn4 Cu1 50.44(4) . .
P1 Mn4 Cu1 107.82(6) 1_556 .
Cu2 Mn4 Cu1 153.02(5) 1_556 .
Cu2 Mn4 Cu1 89.64(2) . .
Cu2 Mn4 Cu1 52.59(3) 3 .
Cu2 Mn4 Cu1 106.35(4) 3_556 .
P2 Mn4 Cu1 52.52(4) 3 1_556
P3 Mn4 Cu1 154.09(5) . 1_556
P3 Mn4 Cu1 86.292(17) 1_556 1_556
Cu3 Mn4 Cu1 97.88(4) . 1_556
P1 Mn4 Cu1 107.82(6) . 1_556
P1 Mn4 Cu1 50.44(4) 1_556 1_556
Cu2 Mn4 Cu1 89.64(2) 1_556 1_556
Cu2 Mn4 Cu1 153.02(5) . 1_556
Cu2 Mn4 Cu1 106.35(4) 3 1_556
Cu2 Mn4 Cu1 52.59(3) 3_556 1_556
Cu1 Mn4 Cu1 82.98(4) . 1_556
Cu2 P1 Cu3 68.81(5) . .
Cu2 P1 Cu3 68.81(5) . 1_554
Cu3 P1 Cu3 108.53(8) . 1_554
Cu2 P1 Cu1 111.02(8) . 3_665
Cu3 P1 Cu1 72.64(5) . 3_665
Cu3 P1 Cu1 72.64(5) 1_554 3_665
Cu2 P1 Cu1 117.45(8) . .
Cu3 P1 Cu1 125.01(4) . .
Cu3 P1 Cu1 125.01(4) 1_554 .
Cu1 P1 Cu1 131.53(9) 3_665 .
Cu2 P1 Mn4 68.10(6) . .
Cu3 P1 Mn4 63.92(4) . .
Cu3 P1 Mn4 135.71(9) 1_554 .
Cu1 P1 Mn4 133.59(4) 3_665 .
Cu1 P1 Mn4 69.13(5) . .
Cu2 P1 Mn4 68.09(6) . 1_554
Cu3 P1 Mn4 135.71(9) . 1_554
Cu3 P1 Mn4 63.92(4) 1_554 1_554
Cu1 P1 Mn4 133.59(4) 3_665 1_554
Cu1 P1 Mn4 69.13(5) . 1_554
Mn4 P1 Mn4 90.74(8) . 1_554
Cu2 P1 La2 139.29(2) . 1_554
Cu3 P1 La2 141.53(9) . 1_554
Cu3 P1 La2 74.12(3) 1_554 1_554
Cu1 P1 La2 71.85(5) 3_665 1_554
Cu1 P1 La2 71.83(4) . 1_554
Mn4 P1 La2 140.46(7) . 1_554
Mn4 P1 La2 81.08(3) 1_554 1_554
Cu2 P1 La2 139.30(2) . .
Cu3 P1 La2 74.12(3) . .
Cu3 P1 La2 141.53(9) 1_554 .
Cu1 P1 La2 71.85(5) 3_665 .
Cu1 P1 La2 71.83(4) . .
Mn4 P1 La2 81.08(3) . .
Mn4 P1 La2 140.46(7) 1_554 .
La2 P1 La2 81.20(5) 1_554 .
Cu1 P2 Cu1 106.29(9) 2 2_556
Cu1 P2 Cu3 71.79(6) 2 3_565
Cu1 P2 Cu3 71.79(6) 2_556 3_565
Cu1 P2 Cu2 63.75(3) 2 .
Cu1 P2 Cu2 145.20(9) 2_556 .
Cu3 P2 Cu2 127.86(4) 3_565 .
Cu1 P2 Cu2 145.20(9) 2 1_556
Cu1 P2 Cu2 63.75(3) 2_556 1_556
Cu3 P2 Cu2 127.86(4) 3_565 1_556
Cu2 P2 Cu2 104.28(8) . 1_556
Cu1 P2 Cu3 126.16(5) 2 .
Cu1 P2 Cu3 126.16(5) 2_556 .
Cu3 P2 Cu3 131.78(9) 3_565 .
Cu2 P2 Cu3 66.08(5) . .
Cu2 P2 Cu3 66.08(5) 1_556 .
Cu1 P2 Mn4 73.42(6) 2 2
Cu1 P2 Mn4 73.42(6) 2_556 2
Cu3 P2 Mn4 120.19(10) 3_565 2
Cu2 P2 Mn4 71.78(5) . 2
Cu2 P2 Mn4 71.78(5) 1_556 2
Cu3 P2 Mn4 108.04(8) . 2
Cu1 P2 La1 141.11(8) 2 1_556
Cu1 P2 La1 75.16(3) 2_556 1_556
Cu3 P2 La1 72.07(5) 3_565 1_556
Cu2 P2 La1 134.63(8) . 1_556
Cu2 P2 La1 71.45(3) 1_556 1_556
Cu3 P2 La1 71.61(5) . 1_556
Mn4 P2 La1 139.32(3) 2 1_556
Cu1 P2 La1 75.16(3) 2 .
Cu1 P2 La1 141.11(8) 2_556 .
Cu3 P2 La1 72.06(5) 3_565 .
Cu2 P2 La1 71.45(3) . .
Cu2 P2 La1 134.63(8) 1_556 .
Cu3 P2 La1 71.61(5) . .
Mn4 P2 La1 139.32(3) 2 .
La1 P2 La1 80.53(5) 1_556 .
Cu2 P3 Cu2 120.0 2 .
Cu2 P3 Cu2 120.0 2 3
Cu2 P3 Cu2 120.0 . 3
Cu2 P3 Mn4 70.32(3) 2 3_554
Cu2 P3 Mn4 133.30(2) . 3_554
Cu2 P3 Mn4 69.57(3) 3 3_554
Cu2 P3 Mn4 69.57(3) 2 2
Cu2 P3 Mn4 70.32(3) . 2
Cu2 P3 Mn4 133.30(2) 3 2
Mn4 P3 Mn4 139.887(18) 3_554 2
Cu2 P3 Mn4 69.57(3) 2 2_554
Cu2 P3 Mn4 70.32(3) . 2_554
Cu2 P3 Mn4 133.30(2) 3 2_554
Mn4 P3 Mn4 72.88(4) 3_554 2_554
Mn4 P3 Mn4 93.39(5) 2 2_554
Cu2 P3 Mn4 70.32(3) 2 3
Cu2 P3 Mn4 133.30(2) . 3
Cu2 P3 Mn4 69.57(3) 3 3
Mn4 P3 Mn4 93.39(5) 3_554 3
Mn4 P3 Mn4 72.88(4) 2 3
Mn4 P3 Mn4 139.887(18) 2_554 3
Cu2 P3 Mn4 133.30(2) 2 1_554
Cu2 P3 Mn4 69.57(3) . 1_554
Cu2 P3 Mn4 70.32(3) 3 1_554
Mn4 P3 Mn4 72.88(4) 3_554 1_554
Mn4 P3 Mn4 139.887(18) 2 1_554
Mn4 P3 Mn4 72.88(4) 2_554 1_554
Mn4 P3 Mn4 139.887(18) 3 1_554
Cu2 P3 Mn4 133.30(2) 2 .
Cu2 P3 Mn4 69.57(3) . .
Cu2 P3 Mn4 70.32(3) 3 .
Mn4 P3 Mn4 139.887(18) 3_554 .
Mn4 P3 Mn4 72.88(4) 2 .
Mn4 P3 Mn4 139.886(18) 2_554 .
Mn4 P3 Mn4 72.88(4) 3 .
Mn4 P3 Mn4 93.39(5) 1_554 .

loop_
_geom_bond_atom_site_label_1
_geom_bond_atom_site_label_2
_geom_bond_distance
_geom_bond_site_symmetry_2
La1 P2 3.0190(15) 3_565
La1 P2 3.0190(15) 3_564
La1 P2 3.0190(15) 1_554
La1 P2 3.0190(15) 2_665
La1 P2 3.0190(15) 2_664
La1 P2 3.0190(15) .
La1 Cu2 3.2366(8) 3_565
La1 Cu2 3.2367(8) .
La1 Cu2 3.2367(8) 2_665
La1 Cu3 3.2470(7) 3_564
La1 Cu3 3.2470(7) 2_665
La1 Cu3 3.2470(7) 3_565
La2 P1 2.9984(15) 2_655
La2 P1 2.9984(15) 2_656
La2 P1 2.9984(15) 3_666
La2 P1 2.9984(15) 3_665
La2 P1 2.9984(15) 1_556
La2 P1 2.9985(15) .
La2 Cu1 3.2177(7) 3_666
La2 Cu1 3.2177(7) 3_665
La2 Cu1 3.2177(7) .
La2 Cu1 3.2177(7) 1_556
La2 Cu1 3.2177(7) 2_656
La2 Cu1 3.2177(7) 2_655
Cu1 P1 2.429(2) 2_655
Cu1 P1 2.430(2) .
Cu1 P2 2.4387(14) 3_554
Cu1 P2 2.4387(14) 3
Cu1 Cu2 2.5930(13) 3
Cu1 Cu3 2.8626(7) 2_655
Cu1 Cu3 2.8626(7) 2_654
Cu1 Mn4 2.9455(12) .
Cu1 Mn4 2.9455(12) 1_554
Cu1 La2 3.2177(7) 1_554
Cu1 La1 3.3603(9) 1_545
Cu2 P3 2.3453(8) .
Cu2 P1 2.375(2) .
Cu2 P2 2.4715(14) .
Cu2 P2 2.4715(14) 1_554
Cu2 Cu1 2.5930(13) 2
Cu2 Cu3 2.7003(9) .
Cu2 Cu3 2.7003(9) 1_554
Cu2 Mn4 2.8810(12) .
Cu2 Mn4 2.8810(12) 1_554
Cu2 Mn4 2.9078(11) 2_554
Cu2 Mn4 2.9078(11) 2
Cu3 P1 2.4039(12) .
Cu3 P1 2.4039(12) 1_556
Cu3 P2 2.444(2) 2_665
Cu3 P2 2.481(2) .
Cu3 Cu2 2.7003(9) 1_556
Cu3 Mn4 2.7389(15) .
Cu3 Cu1 2.8626(8) 3_666
Cu3 Cu1 2.8626(8) 3_665
Cu3 La1 3.2470(7) 1_556
Mn4 P2 2.488(2) 3
Mn4 P3 2.6816(10) .
Mn4 P3 2.6816(10) 1_556
Mn4 P1 2.7419(18) .
Mn4 P1 2.7419(18) 1_556
Mn4 Cu2 2.8810(12) 1_556
Mn4 Cu2 2.9078(11) 3
Mn4 Cu2 2.9078(11) 3_556
Mn4 Cu1 2.9455(12) 1_556
P1 Cu3 2.4039(12) 1_554
P1 Cu1 2.429(2) 3_665
P1 Mn4 2.7419(18) 1_554
P1 La2 2.9984(15) 1_554
P2 Cu1 2.4387(14) 2
P2 Cu1 2.4387(14) 2_556
P2 Cu3 2.444(2) 3_565
P2 Cu2 2.4715(14) 1_556
P2 Mn4 2.488(2) 2
P2 La1 3.0190(15) 1_556
P3 Cu2 2.3453(8) 2
P3 Cu2 2.3454(8) 3
P3 Mn4 2.6815(10) 3_554
P3 Mn4 2.6815(10) 2
P3 Mn4 2.6815(10) 2_554
P3 Mn4 2.6815(10) 3
P3 Mn4 2.6815(10) 1_554
